data_1548804
loop_
_publ_author_name
'Hou, Guohui'
'Zhang, Yumeng'
'Zhu, Jing'
'Xiong, Anxian'
'Wei, Hongliang'
'Chu, Huijuan'

_publ_section_title
;
 4,4',4'',4'''-({4'\l^5^,6\l^5^,6'\l^5^-Spiro[dibenzo[<i>d</i>,<i>f</i>][1,3,2]dioxaphosphepine-6,2'-[1,3,5,2,4,6]triazatriphosphinine]-4',4',6',6'-tetrayl}tetrakis(oxy))tetrabenzaldehyde
;
_journal_coeditor_code HB4178
_journal_issue 12
_journal_name_full IUCrData
_journal_page_first x171712
_journal_paper_doi 10.1107/S2414314617017126
_journal_volume 2
_journal_year 2017
_chemical_formula_iupac 'C40 H28 N3 O10 P3'
_chemical_formula_moiety 'C40 H28 N3 O10 P3'
_chemical_formula_sum 'C40 H28 N3 O10 P3'
_chemical_formula_weight 803.56
_chemical_name_systematic
4,4',4'',4'''-({4'\l^5^,6\l^5^,6'\l^5^-Spiro[dibenzo[<i>d</i>,<i>f</i>][1,3,2]dioxaphosphepine-6,2'-[1,3,5,2,4,6]triazatriphosphinine]-4',4',6',6'-tetrayl}tetrakis(oxy))tetrabenzaldehyde
_space_group_crystal_system monoclinic
_space_group_IT_number 15
_space_group_name_Hall '-C 2yc'
_space_group_name_H-M_alt 'C 1 2/c 1'
_symmetry_space_group_name_Hall '-C 2yc'
_symmetry_space_group_name_H-M 'C 1 2/c 1'
_atom_sites_solution_hydrogens geom
_atom_sites_solution_primary direct
_audit_creation_method
;
Olex2 1.2
(compiled 2017.03.02 svn.r3394 for OlexSys, GUI svn.r5324)
;
_cell_angle_alpha 90
_cell_angle_beta 125.578(7)
_cell_angle_gamma 90
_cell_formula_units_Z 4
_cell_length_a 32.3691(16)
_cell_length_b 10.7492(2)
_cell_length_c 13.1332(7)
_cell_measurement_reflns_used 5579
_cell_measurement_temperature 293(2)
_cell_measurement_theta_max 70.5660
_cell_measurement_theta_min 4.1490
_cell_volume 3716.6(4)
_computing_cell_refinement
;
CrysAlis PRO (Agilent, 2014)
;
_computing_data_collection
;
CrysAlis PRO (Agilent, 2014)
;
_computing_data_reduction
;
CrysAlis PRO (Agilent, 2014)
;
_computing_molecular_graphics
;
<i>OLEX2</i> (Dolomanov <i>et al.</i>,  2009)
;
_computing_publication_material
;
<i>OLEX2</i> (Dolomanov <i>et al.</i>,  2009)
;
_computing_structure_refinement
;
SHELXL2014 (Sheldrick, 2015)
;
_computing_structure_solution
;
SHELXS97 (Sheldrick, 2008)
;
_diffrn_ambient_temperature 293(2)
_diffrn_detector_area_resol_mean 16.2312
_diffrn_measured_fraction_theta_full 1.000
_diffrn_measured_fraction_theta_max 1.000
_diffrn_measurement_device 'four-circle diffractometer'
_diffrn_measurement_device_type 'Agilent Xcalibur Eos Gemini'
_diffrn_measurement_method '\w scans'
_diffrn_radiation_monochromator graphite
_diffrn_radiation_type CuK\a
_diffrn_radiation_wavelength 1.54184
_diffrn_reflns_av_R_equivalents 0.0271
_diffrn_reflns_limit_h_max 35
_diffrn_reflns_limit_h_min -38
_diffrn_reflns_limit_k_max 7
_diffrn_reflns_limit_k_min -12
_diffrn_reflns_limit_l_max 15
_diffrn_reflns_limit_l_min -15
_diffrn_reflns_number 12837
_diffrn_reflns_theta_full 67.065
_diffrn_reflns_theta_max 67.065
_diffrn_reflns_theta_min 4.443
_exptl_absorpt_coefficient_mu 2.025
_exptl_absorpt_correction_T_max 1.00000
_exptl_absorpt_correction_T_min 0.81241
_exptl_absorpt_correction_type multi-scan
_exptl_absorpt_process_details
;
(CrysAlis PRO; Agilent, 2014)
;
_exptl_crystal_colour colourless
_exptl_crystal_density_diffrn 1.436
_exptl_crystal_description prism
_exptl_crystal_F_000 1656
_exptl_crystal_size_max 0.23
_exptl_crystal_size_mid 0.2
_exptl_crystal_size_min 0.17
_refine_diff_density_max 0.432
_refine_diff_density_min -0.311
_refine_ls_extinction_coef 0.00127(14)
_refine_ls_extinction_expression Fc^*^=kFc[1+0.001xFc^2^\l^3^/sin(2\q)]^-1/4^
_refine_ls_extinction_method
;
SHELXL2014 (Sheldrick, 2015)
;
_refine_ls_goodness_of_fit_ref 1.056
_refine_ls_hydrogen_treatment constr
_refine_ls_matrix_type full
_refine_ls_number_parameters 262
_refine_ls_number_reflns 3323
_refine_ls_number_restraints 13
_refine_ls_restrained_S_all 1.060
_refine_ls_R_factor_all 0.0515
_refine_ls_R_factor_gt 0.0470
_refine_ls_shift/su_max 0.000
_refine_ls_shift/su_mean 0.000
_refine_ls_structure_factor_coef Fsqd
_refine_ls_weighting_details 'w=1/[\s^2^(Fo^2^)+(0.0923P)^2^+1.5100P] where P=(Fo^2^+2Fc^2^)/3'
_refine_ls_weighting_scheme calc
_refine_ls_wR_factor_gt 0.1372
_refine_ls_wR_factor_ref 0.1434
_reflns_number_gt 2939
_reflns_number_total 3323
_reflns_threshold_expression 'I > 2\s(I)'
_cod_data_source_file hb4178sup1.cif
_cod_data_source_block I
_cod_database_code 1548804
_shelx_space_group_comment
;
The symmetry employed for this shelxl refinement is uniquely defined
by the following loop, which should always be used as a source of
symmetry information in preference to the above space-group names.
They are only intended as comments.
;

loop_
_space_group_symop_operation_xyz
'x, y, z'
'-x, y, -z+1/2'
'x+1/2, y+1/2, z'
'-x+1/2, y+1/2, -z+1/2'
'-x, -y, -z'
'x, -y, z-1/2'
'-x+1/2, -y+1/2, -z'
'x+1/2, -y+1/2, z-1/2'

loop_
_atom_site_type_symbol
_atom_site_label
_atom_site_fract_x
_atom_site_fract_y
_atom_site_fract_z
_atom_site_U_iso_or_equiv
_atom_site_adp_type
_atom_site_calc_flag
_atom_site_occupancy
_atom_site_disorder_assembly
_atom_site_disorder_group
C C1 0.39125(8) 0.3337(2) 0.0572(2) 0.0601(5) Uani d 1 . .
H H1 0.3735 0.4044 0.0117 0.072 Uiso calc 1 . .
C C2 0.36550(9) 0.2259(2) 0.0461(2) 0.0666(6) Uani d 1 . .
H H2 0.3302 0.2235 -0.0074 0.080 Uiso calc 1 . .
C C3 0.39210(9) 0.1229(2) 0.1142(3) 0.0656(6) Uani d 1 . .
H H3 0.3748 0.0503 0.1059 0.079 Uiso calc 1 . .
C C4 0.44445(9) 0.12598(18) 0.1951(2) 0.0572(5) Uani d 1 . .
H H4 0.4619 0.0557 0.2421 0.069 Uiso calc 1 . .
C C5 0.47189(8) 0.23294(17) 0.20792(19) 0.0477(4) Uani d 1 . .
C C6 0.44343(8) 0.33485(17) 0.13615(19) 0.0493(5) Uani d 1 . .
C C7 0.54295(10) 0.7863(2) 0.5226(2) 0.0635(6) Uani d 1 . .
C C8 0.56244(12) 0.6753(2) 0.5849(3) 0.0752(7) Uani d 1 . .
H H8 0.5413 0.6076 0.5667 0.090 Uiso calc 1 . .
C C9 0.61402(15) 0.6669(3) 0.6748(3) 0.0913(9) Uani d 1 . .
H H9 0.6279 0.5925 0.7178 0.110 Uiso calc 1 . .
C C10 0.64567(13) 0.7686(3) 0.7023(3) 0.0876(9) Uani d 1 . .
C C11 0.62481(12) 0.8787(3) 0.6388(3) 0.0849(8) Uani d 1 . .
H H11 0.6457 0.9470 0.6571 0.102 Uiso calc 1 . .
C C12 0.57340(11) 0.8885(2) 0.5486(2) 0.0744(7) Uani d 1 . .
H H12 0.5594 0.9629 0.5058 0.089 Uiso calc 1 . .
C C13 0.7014(2) 0.7618(6) 0.7995(5) 0.140(2) Uani d 1 . .
H H13 0.7126 0.6841 0.8371 0.168 Uiso calc 0.640(4) A 1
H H13A 0.7175 0.8360 0.8394 0.168 Uiso calc 0.360(4) A 2
C C14 0.37139(9) 0.74268(19) 0.1778(2) 0.0572(5) Uani d 1 . .
C C15 0.34686(12) 0.6838(3) 0.0639(3) 0.0816(8) Uani d 1 . .
H H15 0.3597 0.6863 0.0164 0.098 Uiso calc 1 . .
C C16 0.30203(12) 0.6200(3) 0.0216(3) 0.0908(8) Uani d 1 . .
H H16 0.2846 0.5794 -0.0552 0.109 Uiso calc 1 . .
C C17 0.28356(10) 0.6166(3) 0.0920(3) 0.0837(7) Uani d 1 . .
C C18 0.30870(11) 0.6759(3) 0.2045(3) 0.0869(9) Uani d 1 . .
H H18 0.2957 0.6737 0.2518 0.104 Uiso calc 1 . .
C C19 0.35297(10) 0.7389(3) 0.2488(3) 0.0726(7) Uani d 1 . .
H H19 0.3703 0.7786 0.3261 0.087 Uiso calc 1 . .
C C20 0.23542(14) 0.5504(4) 0.0424(6) 0.1275(17) Uani d 1 . .
H H20 0.2165 0.5250 -0.0408 0.153 Uiso calc 0.640(4) A 1
H H20A 0.2254 0.5426 0.0956 0.153 Uiso calc 0.360(4) A 2
N N1 0.46628(6) 0.60788(16) 0.27931(18) 0.0562(5) Uani d 1 . .
N N2 0.5000 0.82493(19) 0.2500 0.0527(6) Uani d 1 . .
O O1 0.46806(5) 0.44141(12) 0.13432(13) 0.0549(4) Uani d 1 . .
O O2 0.49050(7) 0.79716(15) 0.43020(18) 0.0688(5) Uani d 1 . .
O O3 0.41462(6) 0.81152(14) 0.2194(2) 0.0759(6) Uani d 1 . .
O O4 0.7329(2) 0.8334(7) 0.8366(6) 0.165(2) Uani d 0.640(4) A 1
O O4A 0.7238(4) 0.6851(13) 0.8270(10) 0.165(2) Uani d 0.360(4) A 2
O O5 0.21843(19) 0.5264(6) 0.1045(8) 0.173(2) Uani d 0.640(4) A 1
O O5A 0.2100(4) 0.5091(10) -0.0525(15) 0.173(2) Uani d 0.360(4) A 2
P P1 0.5000 0.53226(6) 0.2500 0.0489(2) Uani d 1 . .
P P2 0.46970(2) 0.75408(4) 0.29196(6) 0.0529(2) Uani d 1 . .

loop_
_atom_site_aniso_label
_atom_site_aniso_U_11
_atom_site_aniso_U_22
_atom_site_aniso_U_33
_atom_site_aniso_U_12
_atom_site_aniso_U_13
_atom_site_aniso_U_23
C1 0.0565(12) 0.0501(11) 0.0595(12) -0.0009(9) 0.0257(10) -0.0006(9)
C2 0.0550(12) 0.0647(14) 0.0738(14) -0.0110(10) 0.0339(11) -0.0090(11)
C3 0.0652(13) 0.0478(12) 0.0908(16) -0.0157(10) 0.0492(13) -0.0081(11)
C4 0.0653(12) 0.0361(10) 0.0784(13) -0.0028(9) 0.0465(11) -0.0009(9)
C5 0.0555(11) 0.0335(9) 0.0588(11) -0.0015(8) 0.0358(10) -0.0027(8)
C6 0.0555(11) 0.0360(9) 0.0550(10) -0.0052(8) 0.0313(9) -0.0034(8)
C7 0.0836(16) 0.0536(12) 0.0714(14) 0.0020(11) 0.0554(13) -0.0024(10)
C8 0.105(2) 0.0516(13) 0.0810(16) -0.0016(13) 0.0608(17) -0.0017(11)
C9 0.119(3) 0.0693(17) 0.0797(17) 0.0216(17) 0.0549(19) 0.0082(14)
C10 0.094(2) 0.091(2) 0.0702(16) 0.0075(17) 0.0433(16) -0.0076(14)
C11 0.093(2) 0.0838(19) 0.0741(16) -0.0188(16) 0.0465(15) -0.0105(14)
C12 0.0965(19) 0.0578(13) 0.0734(15) -0.0053(13) 0.0520(15) 0.0009(11)
C13 0.121(4) 0.139(5) 0.118(3) 0.037(4) 0.046(3) -0.007(3)
C14 0.0521(11) 0.0437(11) 0.0767(14) 0.0099(8) 0.0381(11) 0.0088(9)
C15 0.0864(18) 0.0823(19) 0.0831(17) 0.0124(14) 0.0533(16) 0.0025(14)
C16 0.0761(17) 0.0814(19) 0.0839(18) 0.0100(15) 0.0289(13) -0.0155(15)
C17 0.0522(12) 0.0652(15) 0.110(2) 0.0079(11) 0.0341(13) 0.0031(15)
C18 0.0696(16) 0.097(2) 0.108(2) -0.0019(15) 0.0602(17) 0.0059(18)
C19 0.0632(14) 0.0820(18) 0.0752(15) -0.0005(12) 0.0418(13) -0.0019(12)
C20 0.065(2) 0.092(3) 0.196(5) -0.0006(18) 0.059(3) -0.005(3)
N1 0.0547(9) 0.0357(9) 0.0829(12) 0.0009(7) 0.0427(9) 0.0057(8)
N2 0.0595(14) 0.0292(10) 0.0733(15) 0.000 0.0409(12) 0.000
O1 0.0606(8) 0.0349(7) 0.0574(8) -0.0061(6) 0.0277(7) 0.0038(6)
O2 0.0819(11) 0.0558(9) 0.0927(12) 0.0021(8) 0.0644(10) -0.0036(8)
O3 0.0621(10) 0.0417(8) 0.1282(16) 0.0085(7) 0.0579(11) 0.0123(8)
O4 0.097(3) 0.187(6) 0.139(4) -0.012(3) 0.029(3) -0.024(4)
O4A 0.097(3) 0.187(6) 0.139(4) -0.012(3) 0.029(3) -0.024(4)
O5 0.093(3) 0.149(4) 0.274(7) -0.045(3) 0.104(4) -0.047(4)
O5A 0.093(3) 0.149(4) 0.274(7) -0.045(3) 0.104(4) -0.047(4)
P1 0.0493(4) 0.0284(3) 0.0638(4) 0.000 0.0300(3) 0.000
P2 0.0546(4) 0.0330(3) 0.0794(4) 0.00327(18) 0.0436(3) 0.0026(2)

loop_
_atom_type_symbol
_atom_type_description
_atom_type_scat_dispersion_real
_atom_type_scat_dispersion_imag
_atom_type_scat_source
C C 0.0181 0.0091 'International Tables Vol C Tables 4.2.6.8 and 6.1.1.4'
H H 0.0000 0.0000 'International Tables Vol C Tables 4.2.6.8 and 6.1.1.4'
N N 0.0311 0.0180 'International Tables Vol C Tables 4.2.6.8 and 6.1.1.4'
O O 0.0492 0.0322 'International Tables Vol C Tables 4.2.6.8 and 6.1.1.4'
P P 0.2955 0.4335 'International Tables Vol C Tables 4.2.6.8 and 6.1.1.4'

loop_
_geom_angle_atom_site_label_1
_geom_angle_atom_site_label_2
_geom_angle_atom_site_label_3
_geom_angle_site_symmetry_1
_geom_angle_site_symmetry_3
_geom_angle
C2 C1 H1 . . 120.4
C6 C1 H1 . . 120.4
C6 C1 C2 . . 119.1(2)
C1 C2 H2 . . 120.1
C3 C2 C1 . . 119.8(2)
C3 C2 H2 . . 120.1
C2 C3 H3 . . 119.7
C2 C3 C4 . . 120.5(2)
C4 C3 H3 . . 119.7
C3 C4 H4 . . 119.3
C3 C4 C5 . . 121.3(2)
C5 C4 H4 . . 119.3
C4 C5 C5 . 2_655 120.48(14)
C6 C5 C4 . . 116.23(19)
C6 C5 C5 . 2_655 123.28(13)
C1 C6 C5 . . 122.96(19)
C1 C6 O1 . . 117.06(18)
C5 C6 O1 . . 119.77(18)
C8 C7 C12 . . 122.0(3)
C8 C7 O2 . . 119.5(2)
C12 C7 O2 . . 118.6(2)
C7 C8 H8 . . 120.8
C7 C8 C9 . . 118.4(3)
C9 C8 H8 . . 120.8
C8 C9 H9 . . 119.6
C8 C9 C10 . . 120.8(3)
C10 C9 H9 . . 119.6
C9 C10 C13 . . 121.7(4)
C11 C10 C9 . . 119.3(3)
C11 C10 C13 . . 119.0(4)
C10 C11 H11 . . 119.7
C12 C11 C10 . . 120.6(3)
C12 C11 H11 . . 119.7
C7 C12 H12 . . 120.5
C11 C12 C7 . . 119.0(3)
C11 C12 H12 . . 120.5
C10 C13 H13 . . 113.8
C10 C13 H13A . . 116.4
O4 C13 C10 . . 132.3(7)
O4 C13 H13 . . 113.8
O4A C13 C10 . . 127.1(9)
O4A C13 H13A . . 116.4
C15 C14 O3 . . 119.2(2)
C19 C14 C15 . . 121.6(2)
C19 C14 O3 . . 119.2(2)
C14 C15 H15 . . 121.1
C14 C15 C16 . . 117.9(3)
C16 C15 H15 . . 121.1
C15 C16 H16 . . 119.7
C17 C16 C15 . . 120.6(3)
C17 C16 H16 . . 119.7
C16 C17 C20 . . 118.7(4)
C18 C17 C16 . . 120.2(3)
C18 C17 C20 . . 121.1(4)
C17 C18 H18 . . 119.7
C17 C18 C19 . . 120.6(3)
C19 C18 H18 . . 119.7
C14 C19 C18 . . 119.2(3)
C14 C19 H19 . . 120.4
C18 C19 H19 . . 120.4
C17 C20 H20 . . 117.8
C17 C20 H20A . . 116.9
O5 C20 C17 . . 124.4(6)
O5 C20 H20 . . 117.8
O5A C20 C17 . . 126.3(8)
O5A C20 H20A . . 116.9
P2 N1 P1 . . 121.54(11)
P2 N2 P2 . 2_655 122.09(14)
C6 O1 P1 . . 123.20(13)
C7 O2 P2 . . 117.22(14)
C14 O3 P2 . . 123.85(13)
N1 P1 N1 . 2_655 117.97(13)
N1 P1 O1 . 2_655 104.01(9)
N1 P1 O1 2_655 2_655 113.21(9)
N1 P1 O1 2_655 . 104.01(9)
N1 P1 O1 . . 113.21(9)
O1 P1 O1 2_655 . 103.77(10)
N1 P2 O2 . . 111.51(10)
N1 P2 O3 . . 109.93(9)
N2 P2 N1 . . 117.73(10)
N2 P2 O2 . . 108.79(8)
N2 P2 O3 . . 108.35(8)
O3 P2 O2 . . 98.85(11)

loop_
_geom_bond_atom_site_label_1
_geom_bond_atom_site_label_2
_geom_bond_site_symmetry_2
_geom_bond_distance
C1 H1 . 0.9300
C1 C2 . 1.386(3)
C1 C6 . 1.375(3)
C2 H2 . 0.9300
C2 C3 . 1.367(4)
C3 H3 . 0.9300
C3 C4 . 1.381(3)
C4 H4 . 0.9300
C4 C5 . 1.402(3)
C5 C5 2_655 1.481(4)
C5 C6 . 1.388(3)
C6 O1 . 1.404(2)
C7 C8 . 1.374(4)
C7 C12 . 1.380(4)
C7 O2 . 1.404(3)
C8 H8 . 0.9300
C8 C9 . 1.377(5)
C9 H9 . 0.9300
C9 C10 . 1.395(5)
C10 C11 . 1.377(5)
C10 C13 . 1.486(6)
C11 H11 . 0.9300
C11 C12 . 1.375(4)
C12 H12 . 0.9300
C13 H13 . 0.9300
C13 H13A . 0.9300
C13 O4 . 1.136(8)
C13 O4A . 1.015(12)
C14 C15 . 1.374(4)
C14 C19 . 1.369(4)
C14 O3 . 1.384(3)
C15 H15 . 0.9300
C15 C16 . 1.395(5)
C16 H16 . 0.9300
C16 C17 . 1.363(5)
C17 C18 . 1.361(5)
C17 C20 . 1.475(5)
C18 H18 . 0.9300
C18 C19 . 1.371(4)
C19 H19 . 0.9300
C20 H20 . 0.9300
C20 H20A . 0.9300
C20 O5 . 1.248(9)
C20 O5A . 1.111(14)
N1 P1 . 1.5776(18)
N1 P2 . 1.5773(17)
N2 P2 2_655 1.5732(11)
N2 P2 . 1.5731(11)
O1 P1 . 1.5821(14)
O2 P2 . 1.5943(19)
O3 P2 . 1.5783(17)
P1 N1 2_655 1.5776(18)
P1 O1 2_655 1.5821(14)

loop_
_geom_torsion_atom_site_label_1
_geom_torsion_atom_site_label_2
_geom_torsion_atom_site_label_3
_geom_torsion_atom_site_label_4
_geom_torsion_site_symmetry_1
_geom_torsion_site_symmetry_4
_geom_torsion
C1 C2 C3 C4 . . 0.8(4)
C1 C6 O1 P1 . . 114.63(19)
C2 C1 C6 C5 . . -1.2(4)
C2 C1 C6 O1 . . 173.4(2)
C2 C3 C4 C5 . . -1.5(4)
C3 C4 C5 C5 . 2_655 -178.0(2)
C3 C4 C5 C6 . . 0.8(3)
C4 C5 C6 C1 . . 0.6(3)
C4 C5 C6 O1 . . -173.89(18)
C5 C5 C6 C1 2_655 . 179.3(2)
C5 C5 C6 O1 2_655 . 4.8(3)
C5 C6 O1 P1 . . -70.6(2)
C6 C1 C2 C3 . . 0.5(4)
C6 O1 P1 N1 . 2_655 162.08(16)
C6 O1 P1 N1 . . -68.66(17)
C6 O1 P1 O1 . 2_655 43.44(13)
C7 C8 C9 C10 . . 0.1(4)
C7 O2 P2 N1 . . 77.14(18)
C7 O2 P2 N2 . . -54.33(18)
C7 O2 P2 O3 . . -167.25(16)
C8 C7 C12 C11 . . 0.5(4)
C8 C7 O2 P2 . . -85.8(2)
C8 C9 C10 C11 . . 0.4(5)
C8 C9 C10 C13 . . 179.7(4)
C9 C10 C11 C12 . . -0.5(5)
C9 C10 C13 O4 . . -178.3(8)
C9 C10 C13 O4A . . 28.3(14)
C10 C11 C12 C7 . . 0.0(4)
C11 C10 C13 O4 . . 1.0(10)
C11 C10 C13 O4A . . -152.4(12)
C12 C7 C8 C9 . . -0.6(4)
C12 C7 O2 P2 . . 94.5(2)
C13 C10 C11 C12 . . -179.8(3)
C14 C15 C16 C17 . . -0.2(4)
C14 O3 P2 N1 . . 14.2(2)
C14 O3 P2 N2 . . 144.1(2)
C14 O3 P2 O2 . . -102.7(2)
C15 C14 C19 C18 . . -0.7(4)
C15 C14 O3 P2 . . -85.2(3)
C15 C16 C17 C18 . . 0.2(5)
C15 C16 C17 C20 . . 178.6(3)
C16 C17 C18 C19 . . -0.5(5)
C16 C17 C20 O5 . . 169.7(5)
C16 C17 C20 O5A . . -6.1(10)
C17 C18 C19 C14 . . 0.7(4)
C18 C17 C20 O5 . . -11.9(6)
C18 C17 C20 O5A . . 172.4(9)
C19 C14 C15 C16 . . 0.4(4)
C19 C14 O3 P2 . . 97.3(3)
C20 C17 C18 C19 . . -178.9(3)
O2 C7 C8 C9 . . 179.8(2)
O2 C7 C12 C11 . . -179.9(2)
O3 C14 C15 C16 . . -177.0(2)
O3 C14 C19 C18 . . 176.7(2)
P1 N1 P2 N2 . . 11.19(17)
P1 N1 P2 O2 . . -115.56(14)
P1 N1 P2 O3 . . 135.85(14)
P2 N1 P1 N1 . 2_655 -5.75(9)
P2 N1 P1 O1 . . -127.48(12)
P2 N1 P1 O1 . 2_655 120.57(13)
P2 N2 P2 N1 2_655 . -5.44(8)
P2 N2 P2 O2 2_655 . 122.61(8)
P2 N2 P2 O3 2_655 . -130.89(9)

_cod_database_fobs_code 1548804
